data_2214519
loop_
_publ_author_name
'Gao, Yu-Xiang'
'Wang, Li-Bin'
'Niu, Yan-Ling'
'Hao, Lu-Jiang'

_publ_section_title
<i>catena</i>-Poly[[aqua(pyrazine-2-carboxylato-\k^2^<i>N</i>^1^,<i>O</i>)manganese(II)]-\m-pyrazine-2-carboxylato-\k^3^<i>N</i>^1^,<i>O</i>:<i>N</i>^4^]
_journal_coeditor_code BI2213
_journal_issue 8
_journal_name_full 'Acta Crystallographica Section E'
_journal_page_first m2185
_journal_page_last m2185
_journal_paper_doi 10.1107/S1600536807034496
_journal_volume 63
_journal_year 2007
_chemical_formula_iupac '[Mn (C5 H3 N2 O2)2 (H2 O)]'
_chemical_formula_moiety 'C10 H8 Mn N4 O5'
_chemical_formula_sum 'C10 H8 Mn N4 O5'
_chemical_formula_weight 319.14
_chemical_name_systematic
;
catena-Poly[[aqua(pyrazine-2-carboxylato-\k^2^N^1^,O)manganese(II)]-
\m-pyrazine-2-carboxylato-\k^3^-\k^2^N^1^,O:N^4^]
;
_space_group_IT_number 19
_symmetry_cell_setting orthorhombic
_symmetry_space_group_name_Hall 'P 2ac 2ab'
_symmetry_space_group_name_H-M 'P 21 21 21'
_atom_sites_solution_hydrogens geom
_atom_sites_solution_primary direct
_atom_sites_solution_secondary difmap
_audit_creation_method SHELXL-97
_cell_angle_alpha 90.00
_cell_angle_beta 90.00
_cell_angle_gamma 90.00
_cell_formula_units_Z 4
_cell_length_a 7.7220(10)
_cell_length_b 10.00020(10)
_cell_length_c 14.88360(10)
_cell_measurement_reflns_used 2661
_cell_measurement_temperature 293(2)
_cell_measurement_theta_max 27.99
_cell_measurement_theta_min 2.45
_cell_volume 1149.33(15)
_computing_cell_refinement 'SAINT-Plus (Bruker, 2001)'
_computing_data_collection 'APEX2 (Bruker, 2005)'
_computing_data_reduction SAINT-Plus
_computing_molecular_graphics 'SHELXTL (Bruker, 2001)'
_computing_publication_material SHELXTL
_computing_structure_refinement 'SHELXL97 (Sheldrick, 1997)'
_computing_structure_solution 'SHELXS97 (Sheldrick, 1997)'
_diffrn_ambient_temperature 293(2)
_diffrn_measured_fraction_theta_full 0.975
_diffrn_measured_fraction_theta_max 0.975
_diffrn_measurement_device_type 'Bruker APEX II CCD'
_diffrn_measurement_method '\f and \w'
_diffrn_radiation_monochromator graphite
_diffrn_radiation_source 'fine-focus sealed tube'
_diffrn_radiation_type MoK\a
_diffrn_radiation_wavelength 0.71073
_diffrn_reflns_av_R_equivalents 0.0318
_diffrn_reflns_av_sigmaI/netI 0.0401
_diffrn_reflns_limit_h_max 10
_diffrn_reflns_limit_h_min -9
_diffrn_reflns_limit_k_max 13
_diffrn_reflns_limit_k_min -12
_diffrn_reflns_limit_l_max 19
_diffrn_reflns_limit_l_min -15
_diffrn_reflns_number 7188
_diffrn_reflns_theta_full 27.99
_diffrn_reflns_theta_max 27.99
_diffrn_reflns_theta_min 2.45
_diffrn_standards_number 0
_exptl_absorpt_coefficient_mu 1.177
_exptl_absorpt_correction_T_max 0.891
_exptl_absorpt_correction_T_min 0.891
_exptl_absorpt_correction_type multi-scan
_exptl_absorpt_process_details '(SADABS; Bruker, 2001)'
_exptl_crystal_colour colourless
_exptl_crystal_density_diffrn 1.844
_exptl_crystal_density_method 'not measured'
_exptl_crystal_description cube
_exptl_crystal_F_000 644
_exptl_crystal_size_max 0.10
_exptl_crystal_size_mid 0.10
_exptl_crystal_size_min 0.10
_refine_diff_density_max 1.025
_refine_diff_density_min -0.335
_refine_ls_abs_structure_details 'Flack (1983), 1086 Friedel pairs'
_refine_ls_abs_structure_Flack 0.48(3)
_refine_ls_extinction_method none
_refine_ls_goodness_of_fit_ref 1.001
_refine_ls_hydrogen_treatment mixed
_refine_ls_matrix_type full
_refine_ls_number_parameters 187
_refine_ls_number_reflns 2661
_refine_ls_number_restraints 3
_refine_ls_restrained_S_all 1.000
_refine_ls_R_factor_all 0.0483
_refine_ls_R_factor_gt 0.0391
_refine_ls_shift/su_max 0.000
_refine_ls_shift/su_mean 0.000
_refine_ls_structure_factor_coef Fsqd
_refine_ls_weighting_details 'calc w=1/[\s^2^(Fo^2^)+(0.059P)^2^+0.7652P] where P=(Fo^2^+2Fc^2^)/3'
_refine_ls_weighting_scheme calc
_refine_ls_wR_factor_gt 0.0936
_refine_ls_wR_factor_ref 0.1014
_reflns_number_gt 2367
_reflns_number_total 2661
_reflns_threshold_expression I>2\s(I)
_cod_data_source_file bi2213.cif
_cod_data_source_block I
_cod_database_code 2214519
_cod_database_fobs_code 2214519

loop_
_symmetry_equiv_pos_as_xyz
'x, y, z'
'-x+1/2, -y, z+1/2'
'-x, y+1/2, -z+1/2'
'x+1/2, -y+1/2, -z'

loop_
_atom_site_type_symbol
_atom_site_label
_atom_site_fract_x
_atom_site_fract_y
_atom_site_fract_z
_atom_site_U_iso_or_equiv
_atom_site_adp_type
_atom_site_calc_flag
_atom_site_refinement_flags
_atom_site_occupancy
C C1 -0.1432(6) 0.5282(4) -0.0196(3) 0.0336(9) Uani d . 1
C C2 0.0370(5) 0.5738(4) -0.0409(3) 0.0328(9) Uani d . 1
C C3 0.0750(6) 0.6650(4) -0.1082(3) 0.0431(10) Uani d . 1
H H3 -0.0160 0.7017 -0.1408 0.052 Uiso calc R 1
C C4 0.3581(6) 0.6483(4) -0.0792(3) 0.0432(10) Uani d . 1
H H4 0.4724 0.6719 -0.0908 0.052 Uiso calc R 1
C C5 0.3240(6) 0.5575(4) -0.0107(3) 0.0366(9) Uani d . 1
H H5 0.4153 0.5233 0.0229 0.044 Uiso calc R 1
C C6 0.3050(5) 0.1913(4) 0.1834(3) 0.0277(8) Uani d . 1
C C7 0.1282(5) 0.1459(4) 0.2115(2) 0.0270(7) Uani d . 1
C C8 -0.1645(5) 0.1694(4) 0.2000(3) 0.0353(10) Uani d . 1
H H8 -0.2615 0.2098 0.1749 0.042 Uiso calc R 1
C C10 -0.1851(5) 0.0674(4) 0.2636(3) 0.0327(9) Uani d . 1
H H10 -0.2964 0.0421 0.2805 0.039 Uiso calc R 1
C C11 0.1061(5) 0.0419(4) 0.2732(3) 0.0307(9) Uani d . 1
H H11 0.2031 -0.0024 0.2953 0.037 Uiso calc R 1
H H1W 0.006(5) 0.240(6) -0.056(3) 0.080 Uiso d D 1
H H2W 0.156(5) 0.178(5) -0.028(4) 0.080 Uiso d D 1
Mn Mn1 0.07321(6) 0.36583(5) 0.09074(3) 0.01617(13) Uani d . 1
N N1 -0.0492(4) 0.0050(3) 0.3010(2) 0.0293(7) Uani d . 1
N N2 -0.0065(4) 0.2087(3) 0.1753(2) 0.0303(7) Uani d . 1
N N3 0.1645(4) 0.5190(3) 0.0073(2) 0.0299(7) Uani d . 1
N N4 0.2341(5) 0.7020(4) -0.1282(3) 0.0505(10) Uani d . 1
O O1 0.0814(5) 0.2346(3) -0.01690(19) 0.0399(7) Uani d D 1
O O2 -0.1538(4) 0.4351(3) 0.04084(19) 0.0333(6) Uani d . 1
O O3 -0.2617(4) 0.5807(4) -0.0589(3) 0.0567(9) Uani d . 1
O O4 0.3053(3) 0.2971(3) 0.13085(18) 0.0315(6) Uani d . 1
O O5 0.4313(4) 0.1305(3) 0.20942(19) 0.0415(6) Uani d . 1

loop_
_atom_site_aniso_label
_atom_site_aniso_U_11
_atom_site_aniso_U_22
_atom_site_aniso_U_33
_atom_site_aniso_U_12
_atom_site_aniso_U_13
_atom_site_aniso_U_23
C1 0.029(2) 0.036(2) 0.036(2) -0.0012(17) -0.0035(17) 0.0013(17)
C2 0.035(2) 0.033(2) 0.030(2) 0.0042(17) -0.0003(16) -0.0001(16)
C3 0.033(2) 0.048(2) 0.049(3) 0.002(2) -0.005(2) 0.0146(18)
C4 0.035(2) 0.044(2) 0.051(3) -0.002(2) 0.005(2) 0.009(2)
C5 0.032(2) 0.037(2) 0.041(2) 0.0014(18) -0.0017(18) 0.0019(17)
C6 0.0222(18) 0.0309(18) 0.0300(19) -0.0004(15) -0.0003(14) -0.0031(15)
C7 0.0266(17) 0.0282(18) 0.0262(17) 0.0032(15) 0.0021(13) -0.0009(16)
C8 0.0233(19) 0.042(3) 0.040(2) -0.0008(18) -0.0011(17) 0.0003(18)
C10 0.027(2) 0.033(2) 0.038(2) -0.0034(17) 0.0000(16) 0.0052(17)
C11 0.027(2) 0.0339(19) 0.0308(19) 0.0019(16) 0.0003(16) 0.0025(16)
Mn1 0.0136(2) 0.0179(2) 0.0170(2) -0.00008(19) 0.00074(19) 0.00062(19)
N1 0.0295(17) 0.0290(15) 0.0293(15) -0.0008(14) -0.0005(14) 0.0049(13)
N2 0.0247(15) 0.0327(17) 0.0334(18) -0.0010(14) 0.0014(14) -0.0021(14)
N3 0.0293(17) 0.0296(17) 0.0307(17) -0.0006(14) -0.0006(14) 0.0019(13)
N4 0.042(2) 0.055(2) 0.055(2) -0.007(2) 0.0056(19) 0.019(2)
O1 0.0371(16) 0.0445(16) 0.0383(15) 0.0116(16) -0.0078(14) -0.0132(13)
O2 0.0231(13) 0.0360(15) 0.0407(16) -0.0022(12) 0.0007(12) -0.0003(13)
O3 0.0314(17) 0.076(2) 0.063(2) 0.0063(17) -0.0064(15) 0.0208(19)
O4 0.0267(14) 0.0359(15) 0.0321(14) -0.0014(12) 0.0022(11) 0.0018(12)
O5 0.0258(13) 0.0494(16) 0.0492(16) 0.0051(17) -0.0006(13) 0.0100(14)

loop_
_atom_type_symbol
_atom_type_description
_atom_type_scat_dispersion_real
_atom_type_scat_dispersion_imag
_atom_type_scat_source
C C 0.0033 0.0016 'International Tables Vol C Tables 4.2.6.8 and 6.1.1.4'
H H 0.0000 0.0000 'International Tables Vol C Tables 4.2.6.8 and 6.1.1.4'
N N 0.0061 0.0033 'International Tables Vol C Tables 4.2.6.8 and 6.1.1.4'
O O 0.0106 0.0060 'International Tables Vol C Tables 4.2.6.8 and 6.1.1.4'
Mn Mn 0.3368 0.7283 'International Tables Vol C Tables 4.2.6.8 and 6.1.1.4'

loop_
_geom_angle_atom_site_label_1
_geom_angle_atom_site_label_2
_geom_angle_atom_site_label_3
_geom_angle_site_symmetry_3
_geom_angle
O3 C1 O2 . 126.9(4)
O3 C1 C2 . 118.0(4)
O2 C1 C2 . 115.1(3)
N3 C2 C3 . 120.1(4)
N3 C2 C1 . 116.5(3)
C3 C2 C1 . 123.3(4)
N4 C3 C2 . 123.0(4)
N4 C3 H3 . 118.5
C2 C3 H3 . 118.5
N4 C4 C5 . 122.3(4)
N4 C4 H4 . 118.9
C5 C4 H4 . 118.9
N3 C5 C4 . 121.1(4)
N3 C5 H5 . 119.4
C4 C5 H5 . 119.4
O5 C6 O4 . 126.3(4)
O5 C6 C7 . 119.5(3)
O4 C6 C7 . 114.3(3)
N2 C7 C11 . 121.5(3)
N2 C7 C6 . 117.2(3)
C11 C7 C6 . 121.3(3)
N2 C8 C10 . 120.3(4)
N2 C8 H8 . 119.8
C10 C8 H8 . 119.8
N1 C10 C8 . 122.0(4)
N1 C10 H10 . 119.0
C8 C10 H10 . 119.0
N1 C11 C7 . 121.6(3)
N1 C11 H11 . 119.2
C7 C11 H11 . 119.2
O4 Mn1 O2 . 175.74(12)
O4 Mn1 O1 . 89.19(12)
O2 Mn1 O1 . 87.68(12)
O4 Mn1 N3 . 97.25(12)
O2 Mn1 N3 . 79.85(12)
O1 Mn1 N3 . 89.68(13)
O4 Mn1 N2 . 80.08(12)
O2 Mn1 N2 . 102.79(12)
O1 Mn1 N2 . 89.91(13)
N3 Mn1 N2 . 177.31(14)
O4 Mn1 N1 3 94.36(12)
O2 Mn1 N1 3 88.78(12)
O1 Mn1 N1 3 176.45(14)
N3 Mn1 N1 3 90.00(13)
N2 Mn1 N1 3 90.57(12)
C11 N1 C10 . 116.8(3)
C11 N1 Mn1 3_545 119.7(3)
C10 N1 Mn1 3_545 123.2(3)
C7 N2 C8 . 117.7(3)
C7 N2 Mn1 . 111.4(3)
C8 N2 Mn1 . 130.7(3)
C5 N3 C2 . 117.4(3)
C5 N3 Mn1 . 130.5(3)
C2 N3 Mn1 . 111.7(3)
C3 N4 C4 . 116.0(4)
Mn1 O1 H1W . 119(3)
Mn1 O1 H2W . 128(3)
H1W O1 H2W . 113(3)
C1 O2 Mn1 . 116.4(3)
C6 O4 Mn1 . 116.7(2)

loop_
_geom_bond_atom_site_label_1
_geom_bond_atom_site_label_2
_geom_bond_site_symmetry_2
_geom_bond_distance
C1 O3 . 1.206(5)
C1 O2 . 1.297(5)
C1 C2 . 1.498(6)
C2 N3 . 1.335(5)
C2 C3 . 1.387(6)
C3 N4 . 1.317(6)
C3 H3 . 0.930
C4 N4 . 1.318(6)
C4 C5 . 1.390(6)
C4 H4 . 0.930
C5 N3 . 1.318(5)
C5 H5 . 0.930
C6 O5 . 1.213(5)
C6 O4 . 1.315(5)
C6 C7 . 1.498(5)
C7 N2 . 1.329(5)
C7 C11 . 1.399(5)
C8 N2 . 1.334(5)
C8 C10 . 1.401(6)
C8 H8 . 0.930
C10 N1 . 1.341(5)
C10 H10 . 0.930
C11 N1 . 1.321(5)
C11 H11 . 0.930
Mn1 O4 . 2.010(3)
Mn1 O2 . 2.026(3)
Mn1 O1 . 2.072(3)
Mn1 N3 . 2.094(3)
Mn1 N2 . 2.106(3)
Mn1 N1 3 2.137(3)
N1 Mn1 3_545 2.137(3)
O1 H1W . 0.83(4)
O1 H2W . 0.82(4)

loop_
_geom_hbond_atom_site_label_D
_geom_hbond_atom_site_label_H
_geom_hbond_atom_site_label_A
_geom_hbond_site_symmetry_A
_geom_hbond_distance_DH
_geom_hbond_distance_HA
_geom_hbond_distance_DA
_geom_hbond_angle_DHA
O1 H1W O4 4_455 0.83(4) 1.94(2) 2.742(4) 162(6)
O1 H2W O2 4 0.82(4) 1.862(12) 2.681(4) 171(5)
